data_4317235
loop_
_publ_author_name
'Johanna Heine'
'Stefanie Dehnen'

_publ_section_title
;
 Aqueous Telluridoindate Chemistry: Water-Soluble Salts of Monomeric,
 Dimeric, and Trimeric In/Te Anions [InTe4]5-, [In2Te6]6-, and
 [In3Te10]11-
;
_journal_name_full 'Inorganic Chemistry'
_journal_page_first 11216
_journal_page_last 11222
_journal_paper_doi 10.1021/ic101881j
_journal_volume 49
_journal_year 2010
_chemical_formula_moiety 'In2 Te6, 2(In Te4), 8.99(H2 O), 16(K)'
_chemical_formula_sum 'H19.25 In4 K16 O9.62 Te14'
_chemical_formula_weight 3044.68
_space_group_IT_number 136
_symmetry_cell_setting tetragonal
_symmetry_space_group_name_Hall '-P 4n 2n'
_symmetry_space_group_name_H-M 'P 42/m n m'
_atom_sites_solution_primary direct
_atom_sites_solution_secondary difmap
_audit_creation_method SHELXL-97
_cell_angle_alpha 90.00
_cell_angle_beta 90.00
_cell_angle_gamma 90.00
_cell_formula_units_Z 4
_cell_length_a 16.325(4)
_cell_length_b 16.325(4)
_cell_length_c 22.777(5)
_cell_measurement_reflns_used 27646
_cell_measurement_temperature 100(2)
_cell_measurement_theta_max 51.49
_cell_measurement_theta_min 4.84
_cell_volume 6070(2)
_diffrn_ambient_temperature 100(2)
_diffrn_measured_fraction_theta_full 0.921
_diffrn_measured_fraction_theta_max 0.921
_diffrn_measurement_device_type IPDSI
_diffrn_measurement_method \w
_diffrn_radiation_monochromator graphite
_diffrn_radiation_source 'fine-focus sealed tube'
_diffrn_radiation_type MoK\a
_diffrn_radiation_wavelength 0.71073
_diffrn_reflns_av_R_equivalents 0.1961
_diffrn_reflns_av_sigmaI/netI 0.0625
_diffrn_reflns_limit_h_max 19
_diffrn_reflns_limit_h_min -19
_diffrn_reflns_limit_k_max 19
_diffrn_reflns_limit_k_min -19
_diffrn_reflns_limit_l_max 27
_diffrn_reflns_limit_l_min -27
_diffrn_reflns_number 39416
_diffrn_reflns_theta_full 25.00
_diffrn_reflns_theta_max 25.00
_diffrn_reflns_theta_min 1.98
_exptl_absorpt_coefficient_mu 9.218
_exptl_absorpt_correction_T_max 0.842
_exptl_absorpt_correction_T_min 0.411
_exptl_absorpt_correction_type psi-scan
_exptl_absorpt_process_details 'Bruker, SHELXTL NT/2000 ver. 6.14'
_exptl_crystal_colour brown
_exptl_crystal_density_diffrn 3.332
_exptl_crystal_density_method 'not measured'
_exptl_crystal_description cube
_exptl_crystal_F_000 5297
_exptl_crystal_size_max 0.05
_exptl_crystal_size_mid 0.05
_exptl_crystal_size_min 0.05
_refine_diff_density_max 3.44
_refine_diff_density_min -2.07
_refine_diff_density_rms 0.28
_refine_ls_extinction_method none
_refine_ls_goodness_of_fit_ref 0.919
_refine_ls_hydrogen_treatment undef
_refine_ls_matrix_type full
_refine_ls_number_parameters 111
_refine_ls_number_reflns 2675
_refine_ls_number_restraints 0
_refine_ls_restrained_S_all 0.919
_refine_ls_R_factor_all 0.0618
_refine_ls_R_factor_gt 0.0549
_refine_ls_shift/su_max 0.000
_refine_ls_shift/su_mean 0.000
_refine_ls_structure_factor_coef Fsqd
_refine_ls_weighting_details 'calc w=1/[\s^2^(Fo^2^)+(0.0708P)^2^+199.7333P] where P=(Fo^2^+2Fc^2^)/3'
_refine_ls_weighting_scheme calc
_refine_ls_wR_factor_gt 0.1318
_refine_ls_wR_factor_ref 0.1381
_reflns_number_gt 2432
_reflns_number_total 2675
_reflns_threshold_expression >2sigma(I)
_cod_data_source_file ic101881j_si_005.cif
_cod_data_source_block compound4
_cod_database_code 4317235

loop_
_symmetry_equiv_pos_as_xyz
'x, y, z'
'-x, -y, z'
'-y+1/2, x+1/2, z+1/2'
'y+1/2, -x+1/2, z+1/2'
'-x+1/2, y+1/2, -z+1/2'
'x+1/2, -y+1/2, -z+1/2'
'y, x, -z'
'-y, -x, -z'
'-x, -y, -z'
'x, y, -z'
'y-1/2, -x-1/2, -z-1/2'
'-y-1/2, x-1/2, -z-1/2'
'x-1/2, -y-1/2, z-1/2'
'-x-1/2, y-1/2, z-1/2'
'-y, -x, z'
'y, x, z'

loop_
_atom_site_label
_atom_site_type_symbol
_atom_site_fract_x
_atom_site_fract_y
_atom_site_fract_z
_atom_site_U_iso_or_equiv
_atom_site_adp_type
_atom_site_occupancy
_atom_site_symmetry_multiplicity
_atom_site_calc_flag
_atom_site_refinement_flags
_atom_site_disorder_assembly
_atom_site_disorder_group
In1 In 0.77324(5) 0.22676(5) 0.21825(5) 0.0256(3) Uani 1 2 d S . .
In2 In 0.41576(7) 0.08357(8) 0.0000 0.0275(3) Uani 1 2 d S . .
Te1 Te 0.63557(5) 0.16519(5) 0.27416(4) 0.0274(2) Uani 1 1 d . . .
Te2 Te 0.73358(7) 0.26642(7) 0.10167(6) 0.0425(4) Uani 1 2 d S . .
Te3 Te 0.89380(5) 0.10620(5) 0.20597(6) 0.0388(3) Uani 1 2 d S . .
Te4 Te 0.44111(8) 0.24740(7) 0.0000 0.0326(3) Uani 1 2 d S . .
Te5 Te 0.25641(7) 0.03179(9) 0.0000 0.0368(3) Uani 1 2 d S . .
Te6 Te 0.5000 0.0000 0.09236(5) 0.0274(3) Uani 1 2 d S . .
K1 K 0.61182(18) 0.38818(18) 0.28431(19) 0.0369(9) Uani 1 2 d S . .
K2 K 0.6321(3) 0.1496(3) 0.0000 0.0358(9) Uani 1 2 d S . .
K3 K 0.5000 0.0000 0.2500 0.0247(10) Uani 1 4 d S . .
K4 K 0.45795(18) 0.20598(19) 0.35421(12) 0.0366(7) Uani 1 1 d . . .
K5 K 0.7411(2) -0.0009(2) 0.34235(15) 0.0489(9) Uani 1 1 d . . .
K6 K 0.6031(5) 0.3969(5) 0.0000 0.080(3) Uani 1 4 d S . .
K7 K 0.7642(3) 0.2358(3) 0.4006(2) 0.0490(12) Uani 1 2 d S . .
O1 O 0.5000 0.5000 -0.0784(6) 0.007(2) Uiso 1 4 d S . .
O2 O 0.5998(8) 0.4002(8) 0.1681(8) 0.061(4) Uiso 1 2 d S . .
O3 O 0.6348(8) 0.3652(8) 0.3994(8) 0.060(4) Uiso 1 2 d S . .
O4 O 0.8772(10) 0.1228(10) 0.3560(10) 0.080(6) Uiso 1 2 d S . .
O5 O 0.0858(10) -0.0858(10) -0.0423(10) 0.042(9) Uiso 0.61(6) 2 d SP . .
O6 O 0.0000 0.0000 -0.076(2) 0.090(19) Uiso 0.77(10) 4 d SP . .

loop_
_atom_site_aniso_label
_atom_site_aniso_U_11
_atom_site_aniso_U_22
_atom_site_aniso_U_33
_atom_site_aniso_U_23
_atom_site_aniso_U_13
_atom_site_aniso_U_12
In1 0.0254(4) 0.0254(4) 0.0260(6) -0.0013(3) 0.0013(3) -0.0011(5)
In2 0.0274(6) 0.0308(6) 0.0244(6) 0.000 0.000 0.0019(5)
Te1 0.0265(4) 0.0283(4) 0.0275(4) 0.0008(3) 0.0018(3) -0.0043(3)
Te2 0.0508(5) 0.0508(5) 0.0258(6) 0.0048(4) -0.0048(4) -0.0125(6)
Te3 0.0317(4) 0.0317(4) 0.0530(8) -0.0025(4) 0.0025(4) 0.0027(5)
Te4 0.0360(7) 0.0305(6) 0.0313(6) 0.000 0.000 0.0020(5)
Te5 0.0259(6) 0.0534(8) 0.0311(6) 0.000 0.000 0.0008(5)
Te6 0.0290(6) 0.0361(6) 0.0171(5) 0.000 0.000 0.0021(5)
K1 0.0343(13) 0.0343(13) 0.042(2) -0.0018(12) 0.0018(12) -0.0023(16)
K2 0.036(2) 0.038(2) 0.033(2) 0.000 0.000 0.0010(17)
K3 0.0269(16) 0.0269(16) 0.020(2) 0.000 0.000 0.000
K4 0.0383(15) 0.0442(16) 0.0273(13) 0.0037(12) -0.0007(11) 0.0048(13)
K5 0.064(2) 0.0423(18) 0.0404(17) -0.0075(14) -0.0170(16) 0.0073(15)
K6 0.078(4) 0.078(4) 0.085(7) 0.000 0.000 -0.011(5)
K7 0.0554(18) 0.0554(18) 0.036(2) 0.0107(16) -0.0107(16) -0.017(2)

loop_
_atom_type_symbol
_atom_type_description
_atom_type_scat_dispersion_real
_atom_type_scat_dispersion_imag
_atom_type_scat_source
O O 0.0106 0.0060 'International Tables Vol C Tables 4.2.6.8 and 6.1.1.4'
H H 0.0000 0.0000 'International Tables Vol C Tables 4.2.6.8 and 6.1.1.4'
K K 0.2009 0.2494 'International Tables Vol C Tables 4.2.6.8 and 6.1.1.4'
Te Te -0.5308 1.6751 'International Tables Vol C Tables 4.2.6.8 and 6.1.1.4'
In In -0.7276 1.3100 'International Tables Vol C Tables 4.2.6.8 and 6.1.1.4'

loop_
_geom_angle_atom_site_label_1
_geom_angle_atom_site_label_2
_geom_angle_atom_site_label_3
_geom_angle
_geom_angle_site_symmetry_1
_geom_angle_site_symmetry_3
_geom_angle_publ_flag
Te1 In1 Te1 112.15(5) 15_665 . ?
Te1 In1 Te3 111.18(4) 15_665 . ?
Te1 In1 Te3 111.18(4) . . ?
Te1 In1 Te2 109.33(4) 15_665 . ?
Te1 In1 Te2 109.33(4) . . ?
Te3 In1 Te2 103.29(6) . . ?
Te1 In1 K4 70.15(5) 15_665 6 ?
Te1 In1 K4 176.37(7) . 6 ?
Te3 In1 K4 65.19(6) . 6 ?
Te2 In1 K4 71.95(5) . 6 ?
Te1 In1 K4 176.37(7) 15_665 11_666 ?
Te1 In1 K4 70.15(5) . 11_666 ?
Te3 In1 K4 65.19(6) . 11_666 ?
Te2 In1 K4 71.95(5) . 11_666 ?
K4 In1 K4 107.42(10) 6 11_666 ?
Te1 In1 K1 62.23(4) 15_665 . ?
Te1 In1 K1 62.23(4) . . ?
Te3 In1 K1 163.75(8) . . ?
Te2 In1 K1 92.96(8) . . ?
K4 In1 K1 121.31(6) 6 . ?
K4 In1 K1 121.31(6) 11_666 . ?
Te1 In1 K7 61.65(4) 15_665 . ?
Te1 In1 K7 61.65(4) . . ?
Te3 In1 K7 98.63(9) . . ?
Te2 In1 K7 158.09(9) . . ?
K4 In1 K7 118.40(6) 6 . ?
K4 In1 K7 118.40(6) 11_666 . ?
K1 In1 K7 65.12(10) . . ?
Te4 In2 Te5 116.80(6) . . ?
Te4 In2 Te6 113.45(4) . . ?
Te5 In2 Te6 108.06(4) . . ?
Te4 In2 Te6 113.45(4) . 9_655 ?
Te5 In2 Te6 108.06(4) . 9_655 ?
Te6 In2 Te6 94.72(5) . 9_655 ?
Te4 In2 K2 64.24(7) . . ?
Te5 In2 K2 178.97(9) . . ?
Te6 In2 K2 71.29(5) . . ?
Te6 In2 K2 71.29(5) 9_655 . ?
Te4 In2 K2 177.20(8) . 9_655 ?
Te5 In2 K2 60.40(7) . 9_655 ?
Te6 In2 K2 68.25(5) . 9_655 ?
Te6 In2 K2 68.25(5) 9_655 9_655 ?
K2 In2 K2 118.57(7) . 9_655 ?
In1 Te1 K4 147.63(6) . . ?
In1 Te1 K3 135.51(4) . . ?
K4 Te1 K3 72.93(6) . . ?
In1 Te1 K5 94.81(8) . . ?
K4 Te1 K5 108.60(8) . . ?
K3 Te1 K5 77.90(6) . . ?
In1 Te1 K5 91.79(6) . 12_656 ?
K4 Te1 K5 79.35(8) . 12_656 ?
K3 Te1 K5 76.67(6) . 12_656 ?
K5 Te1 K5 149.60(9) . 12_656 ?
In1 Te1 K1 75.81(6) . . ?
K4 Te1 K1 71.93(7) . . ?
K3 Te1 K1 134.54(5) . . ?
K5 Te1 K1 141.04(8) . . ?
K5 Te1 K1 69.29(9) 12_656 . ?
In1 Te1 K4 65.50(5) . 11_666 ?
K4 Te1 K4 140.23(9) . 11_666 ?
K3 Te1 K4 70.09(5) . 11_666 ?
K5 Te1 K4 77.46(8) . 11_666 ?
K5 Te1 K4 78.43(8) 12_656 11_666 ?
K1 Te1 K4 128.09(8) . 11_666 ?
In1 Te1 K7 77.72(7) . . ?
K4 Te1 K7 90.29(10) . . ?
K3 Te1 K7 134.91(5) . . ?
K5 Te1 K7 68.19(9) . . ?
K5 Te1 K7 142.12(10) 12_656 . ?
K1 Te1 K7 72.86(10) . . ?
K4 Te1 K7 126.58(10) 11_666 . ?
In1 Te2 K2 128.46(6) . 15_665 ?
In1 Te2 K2 128.45(6) . . ?
K2 Te2 K2 94.68(11) 15_665 . ?
In1 Te2 K6 146.58(12) . . ?
K2 Te2 K6 68.24(10) 15_665 . ?
K2 Te2 K6 68.24(9) . . ?
In1 Te2 K4 63.77(5) . 6 ?
K2 Te2 K4 65.64(7) 15_665 6 ?
K2 Te2 K4 134.91(10) . 6 ?
K6 Te2 K4 129.12(5) . 6 ?
In1 Te2 K4 63.77(5) . 11_666 ?
K2 Te2 K4 134.91(9) 15_665 11_666 ?
K2 Te2 K4 65.64(7) . 11_666 ?
K6 Te2 K4 129.12(5) . 11_666 ?
K4 Te2 K4 99.01(10) 6 11_666 ?
In1 Te2 K5 83.94(6) . 5_655 ?
K2 Te2 K5 72.60(8) 15_665 5_655 ?
K2 Te2 K5 142.03(9) . 5_655 ?
K6 Te2 K5 73.84(9) . 5_655 ?
K4 Te2 K5 73.00(7) 6 5_655 ?
K4 Te2 K5 146.30(7) 11_666 5_655 ?
In1 Te2 K5 83.94(6) . 12_656 ?
K2 Te2 K5 142.03(9) 15_665 12_656 ?
K2 Te2 K5 72.60(8) . 12_656 ?
K6 Te2 K5 73.84(9) . 12_656 ?
K4 Te2 K5 146.30(7) 6 12_656 ?
K4 Te2 K5 73.00(7) 11_666 12_656 ?
K5 Te2 K5 95.34(12) 5_655 12_656 ?
In1 Te3 K4 68.60(6) . 6 ?
In1 Te3 K4 68.60(6) . 11_666 ?
K4 Te3 K4 111.53(10) 6 11_666 ?
In1 Te3 K1 132.66(5) . 12_756 ?
K4 Te3 K1 72.83(7) 6 12_756 ?
K4 Te3 K1 154.34(9) 11_666 12_756 ?
In1 Te3 K1 132.66(5) . 11_666 ?
K4 Te3 K1 154.34(9) 6 11_666 ?
K4 Te3 K1 72.83(7) 11_666 11_666 ?
K1 Te3 K1 92.72(10) 12_756 11_666 ?
In2 Te4 K2 71.67(8) . . ?
In2 Te4 K6 141.50(19) . . ?
K2 Te4 K6 69.82(19) . . ?
In2 Te4 K7 87.33(8) . 3_544 ?
K2 Te4 K7 137.10(6) . 3_544 ?
K6 Te4 K7 121.77(15) . 3_544 ?
In2 Te4 K7 87.33(8) . 12_656 ?
K2 Te4 K7 137.10(6) . 12_656 ?
K6 Te4 K7 121.77(15) . 12_656 ?
K7 Te4 K7 75.90(15) 3_544 12_656 ?
In2 Te4 K5 90.74(6) . 12_656 ?
K2 Te4 K5 75.77(6) . 12_656 ?
K6 Te4 K5 79.98(7) . 12_656 ?
K7 Te4 K5 143.23(10) 3_544 12_656 ?
K7 Te4 K5 67.33(9) 12_656 12_656 ?
In2 Te4 K5 90.74(6) . 3_544 ?
K2 Te4 K5 75.77(6) . 3_544 ?
K6 Te4 K5 79.98(7) . 3_544 ?
K7 Te4 K5 67.33(9) 3_544 3_544 ?
K7 Te4 K5 143.23(10) 12_656 3_544 ?
K5 Te4 K5 149.44(12) 12_656 3_544 ?
In2 Te5 K2 76.42(8) . 9_655 ?
In2 Te5 K4 86.62(5) . 3_544 ?
K2 Te5 K4 67.91(5) 9_655 3_544 ?
In2 Te5 K4 86.62(5) . 12_656 ?
K2 Te5 K4 67.91(5) 9_655 12_656 ?
K4 Te5 K4 135.67(11) 3_544 12_656 ?
In2 Te6 In2 85.28(5) . 9_655 ?
In2 Te6 K3 137.36(3) . . ?
In2 Te6 K3 137.36(3) 9_655 . ?
In2 Te6 K4 126.87(5) . 11_666 ?
In2 Te6 K4 83.78(5) 9_655 11_666 ?
K3 Te6 K4 70.47(5) . 11_666 ?
In2 Te6 K4 83.78(5) . 12_656 ?
In2 Te6 K4 126.87(5) 9_655 12_656 ?
K3 Te6 K4 70.47(5) . 12_656 ?
K4 Te6 K4 140.95(9) 11_666 12_656 ?
In2 Te6 K2 64.41(6) . . ?
In2 Te6 K2 68.52(6) 9_655 . ?
K3 Te6 K2 122.85(4) . . ?
K4 Te6 K2 63.20(7) 11_666 . ?
K4 Te6 K2 144.44(8) 12_656 . ?
In2 Te6 K2 68.52(6) . 9_655 ?
In2 Te6 K2 64.41(6) 9_655 9_655 ?
K3 Te6 K2 122.85(4) . 9_655 ?
K4 Te6 K2 144.45(8) 11_666 9_655 ?
K4 Te6 K2 63.19(7) 12_656 9_655 ?
K2 Te6 K2 114.30(8) . 9_655 ?
O2 K1 O3 174.5(6) . . ?
O2 K1 Te3 89.2(3) . 11_676 ?
O3 K1 Te3 94.7(3) . 11_676 ?
O2 K1 Te3 89.2(3) . 12_656 ?
O3 K1 Te3 94.7(3) . 12_656 ?
Te3 K1 Te3 86.84(10) 11_676 12_656 ?
O2 K1 Te1 91.0(3) . . ?
O3 K1 Te1 84.7(3) . . ?
Te3 K1 Te1 175.41(9) 11_676 . ?
Te3 K1 Te1 97.75(2) 12_656 . ?
O2 K1 Te1 91.0(3) . 15_665 ?
O3 K1 Te1 84.7(3) . 15_665 ?
Te3 K1 Te1 97.75(2) 11_676 15_665 ?
Te3 K1 Te1 175.41(9) 12_656 15_665 ?
Te1 K1 Te1 77.66(9) . 15_665 ?
O2 K1 In1 74.0(4) . . ?
O3 K1 In1 100.5(4) . . ?
Te3 K1 In1 133.97(6) 11_676 . ?
Te3 K1 In1 133.97(6) 12_656 . ?
Te1 K1 In1 41.96(5) . . ?
Te1 K1 In1 41.96(5) 15_665 . ?
O2 K1 K5 47.30(11) . 5_655 ?
O3 K1 K5 131.20(15) . 5_655 ?
Te3 K1 K5 67.92(7) 11_676 5_655 ?
Te3 K1 K5 127.34(13) 12_656 5_655 ?
Te1 K1 K5 109.07(11) . 5_655 ?
Te1 K1 K5 55.29(6) 15_665 5_655 ?
In1 K1 K5 69.39(8) . 5_655 ?
O2 K1 K5 47.30(11) . 12_656 ?
O3 K1 K5 131.20(15) . 12_656 ?
Te3 K1 K5 127.34(13) 11_676 12_656 ?
Te3 K1 K5 67.92(7) 12_656 12_656 ?
Te1 K1 K5 55.29(6) . 12_656 ?
Te1 K1 K5 109.07(11) 15_665 12_656 ?
In1 K1 K5 69.39(8) . 12_656 ?
K5 K1 K5 91.23(13) 5_655 12_656 ?
Te3 K1 K4 131.81(12) 11_676 . ?
Te3 K1 K4 53.05(5) 12_656 . ?
Te1 K1 K4 52.06(5) . . ?
Te1 K1 K4 122.80(11) 15_665 . ?
In1 K1 K4 93.99(8) . . ?
K5 K1 K4 155.98(12) 5_655 . ?
K5 K1 K4 66.12(6) 12_656 . ?
O2 K1 K4 112.62(7) . 15_665 ?
O3 K1 K4 67.27(7) . 15_665 ?
Te3 K1 K4 53.05(5) 11_676 15_665 ?
Te3 K1 K4 131.81(12) 12_656 15_665 ?
Te1 K1 K4 122.81(11) . 15_665 ?
Te1 K1 K4 52.06(5) 15_665 15_665 ?
In1 K1 K4 93.99(8) . 15_665 ?
K5 K1 K4 66.12(6) 5_655 15_665 ?
K5 K1 K4 155.98(12) 12_656 15_665 ?
K4 K1 K4 134.53(13) . 15_665 ?
O2 K1 K7 133.0(4) . . ?
O3 K1 K7 41.6(4) . . ?
Te3 K1 K7 122.73(9) 11_676 . ?
Te3 K1 K7 122.73(9) 12_656 . ?
Te1 K1 K7 54.39(7) . . ?
Te1 K1 K7 54.39(7) 15_665 . ?
In1 K1 K7 58.98(10) . . ?
K5 K1 K7 109.68(10) 5_655 . ?
K5 K1 K7 109.68(10) 12_656 . ?
K4 K1 K7 73.15(7) . . ?
K4 K1 K7 73.15(7) 15_665 . ?
Te2 K2 Te2 85.01(10) . 10 ?
Te2 K2 Te5 102.77(10) . 9_655 ?
Te2 K2 Te5 102.77(10) 10 9_655 ?
Te2 K2 Te4 100.16(10) . . ?
Te2 K2 Te4 100.16(10) 10 . ?
Te5 K2 Te4 148.70(14) 9_655 . ?
Te2 K2 In2 128.66(8) . . ?
Te2 K2 In2 128.66(8) 10 . ?
Te5 K2 In2 104.61(11) 9_655 . ?
Te4 K2 In2 44.09(6) . . ?
Te2 K2 Te6 104.64(3) . . ?
Te2 K2 Te6 170.34(9) 10 . ?
Te5 K2 Te6 75.81(8) 9_655 . ?
Te4 K2 Te6 78.00(8) . . ?
In2 K2 Te6 44.30(5) . . ?
Te2 K2 Te6 170.34(9) . 9_655 ?
Te2 K2 Te6 104.64(3) 10 9_655 ?
Te5 K2 Te6 75.81(8) 9_655 9_655 ?
Te4 K2 Te6 78.00(8) . 9_655 ?
In2 K2 Te6 44.30(5) . 9_655 ?
Te6 K2 Te6 65.70(8) . 9_655 ?
Te2 K2 In2 129.97(8) . 9_655 ?
Te2 K2 In2 129.97(8) 10 9_655 ?
Te5 K2 In2 43.18(6) 9_655 9_655 ?
Te4 K2 In2 105.52(11) . 9_655 ?
In2 K2 In2 61.43(7) . 9_655 ?
Te6 K2 In2 43.23(5) . 9_655 ?
Te6 K2 In2 43.23(5) 9_655 9_655 ?
Te2 K2 K4 131.96(13) . 4_554 ?
Te2 K2 K4 62.04(6) 10 4_554 ?
Te5 K2 K4 57.37(7) 9_655 4_554 ?
Te4 K2 K4 118.36(8) . 4_554 ?
In2 K2 K4 99.36(9) . 4_554 ?
Te6 K2 K4 110.27(11) . 4_554 ?
Te6 K2 K4 55.48(6) 9_655 4_554 ?
In2 K2 K4 68.01(7) 9_655 4_554 ?
Te2 K2 K4 62.04(6) . 11_666 ?
Te2 K2 K4 131.96(13) 10 11_666 ?
Te5 K2 K4 57.37(7) 9_655 11_666 ?
Te4 K2 K4 118.36(8) . 11_666 ?
In2 K2 K4 99.36(9) . 11_666 ?
Te6 K2 K4 55.48(6) . 11_666 ?
Te6 K2 K4 110.27(11) 9_655 11_666 ?
In2 K2 K4 68.02(7) 9_655 11_666 ?
K4 K2 K4 114.65(14) 4_554 11_666 ?
Te2 K2 K6 60.23(9) . . ?
Te2 K2 K6 60.23(9) 10 . ?
Te5 K2 K6 155.11(16) 9_655 . ?
Te4 K2 K6 56.19(12) . . ?
In2 K2 K6 100.28(14) . . ?
Te6 K2 K6 124.10(12) . . ?
Te6 K2 K6 124.10(12) 9_655 . ?
In2 K2 K6 161.71(16) 9_655 . ?
K4 K2 K6 118.52(8) 4_554 . ?
K4 K2 K6 118.52(8) 11_666 . ?
Te2 K2 K5 59.96(6) . 12_656 ?
Te2 K2 K5 126.32(12) 10 12_656 ?
Te5 K2 K5 122.65(7) 9_655 12_656 ?
Te4 K2 K5 54.35(6) . 12_656 ?
In2 K2 K5 68.70(7) . 12_656 ?
Te6 K2 K5 60.33(6) . 12_656 ?
Te6 K2 K5 112.48(11) 9_655 12_656 ?
In2 K2 K5 103.46(9) 9_655 12_656 ?
K4 K2 K5 167.95(13) 4_554 12_656 ?
K4 K2 K5 67.46(7) 11_666 12_656 ?
K6 K2 K5 67.01(9) . 12_656 ?
Te1 K3 Te1 91.391(4) 2_655 12_656 ?
Te1 K3 Te1 91.391(4) 2_655 11_666 ?
Te1 K3 Te1 162.07(3) 12_656 11_666 ?
Te1 K3 Te1 162.07(3) 2_655 . ?
Te1 K3 Te1 91.391(4) 12_656 . ?
Te1 K3 Te1 91.392(4) 11_666 . ?
Te1 K3 Te6 81.037(13) 2_655 11_666 ?
Te1 K3 Te6 98.964(13) 12_656 11_666 ?
Te1 K3 Te6 98.964(13) 11_666 11_666 ?
Te1 K3 Te6 81.037(13) . 11_666 ?
Te1 K3 Te6 98.962(13) 2_655 . ?
Te1 K3 Te6 81.036(13) 12_656 . ?
Te1 K3 Te6 81.036(13) 11_666 . ?
Te1 K3 Te6 98.963(13) . . ?
Te6 K3 Te6 180.0 11_666 . ?
Te1 K3 K4 57.18(4) 2_655 12_656 ?
Te1 K3 K4 53.07(4) 12_656 12_656 ?
Te1 K3 K4 115.06(4) 11_666 12_656 ?
Te1 K3 K4 135.99(4) . 12_656 ?
Te6 K3 K4 124.67(4) 11_666 12_656 ?
Te6 K3 K4 55.33(4) . 12_656 ?
Te1 K3 K4 135.99(4) 2_655 11_666 ?
Te1 K3 K4 115.06(4) 12_656 11_666 ?
Te1 K3 K4 53.07(4) 11_666 11_666 ?
Te1 K3 K4 57.18(4) . 11_666 ?
Te6 K3 K4 124.67(4) 11_666 11_666 ?
Te6 K3 K4 55.33(4) . 11_666 ?
K4 K3 K4 110.66(8) 12_656 11_666 ?
Te1 K3 K4 115.06(4) 2_655 . ?
Te1 K3 K4 57.18(4) 12_656 . ?
Te1 K3 K4 135.99(4) 11_666 . ?
Te1 K3 K4 53.07(4) . . ?
Te6 K3 K4 55.33(4) 11_666 . ?
Te6 K3 K4 124.67(4) . . ?
K4 K3 K4 108.88(4) 12_656 . ?
K4 K3 K4 108.88(4) 11_666 . ?
Te1 K3 K4 53.07(4) 2_655 2_655 ?
Te1 K3 K4 135.99(4) 12_656 2_655 ?
Te1 K3 K4 57.18(4) 11_666 2_655 ?
Te1 K3 K4 115.06(4) . 2_655 ?
Te6 K3 K4 55.33(4) 11_666 2_655 ?
Te6 K3 K4 124.67(4) . 2_655 ?
K4 K3 K4 108.88(4) 12_656 2_655 ?
K4 K3 K4 108.88(4) 11_666 2_655 ?
K4 K3 K4 110.66(8) . 2_655 ?
Te1 K3 K5 51.42(5) 2_655 2_655 ?
Te1 K3 K5 52.98(5) 12_656 2_655 ?
Te1 K3 K5 138.49(4) 11_666 2_655 ?
Te1 K3 K5 118.48(5) . 2_655 ?
Te6 K3 K5 61.88(5) 11_666 2_655 ?
Te6 K3 K5 118.12(5) . 2_655 ?
K4 K3 K5 63.76(6) 12_656 2_655 ?
K4 K3 K5 168.04(6) 11_666 2_655 ?
K4 K3 K5 65.43(6) . 2_655 ?
K4 K3 K5 83.08(6) 2_655 2_655 ?
Te1 K3 K5 118.48(5) 2_655 . ?
Te1 K3 K5 138.49(4) 12_656 . ?
Te1 K3 K5 52.98(5) 11_666 . ?
Te1 K3 K5 51.42(5) . . ?
Te6 K3 K5 61.88(5) 11_666 . ?
Te6 K3 K5 118.12(5) . . ?
K4 K3 K5 168.04(6) 12_656 . ?
K4 K3 K5 63.76(6) 11_666 . ?
K4 K3 K5 83.08(6) . . ?
K4 K3 K5 65.43(6) 2_655 . ?
K5 K3 K5 123.77(10) 2_655 . ?
Te1 K4 Te3 102.13(8) . 12_656 ?
Te1 K4 Te5 103.73(8) . 11_666 ?
Te3 K4 Te5 108.16(9) 12_656 11_666 ?
Te1 K4 In1 120.89(8) . 12_656 ?
Te3 K4 In1 46.20(4) 12_656 12_656 ?
Te5 K4 In1 130.72(9) 11_666 12_656 ?
Te1 K4 Te6 80.90(6) . 11_666 ?
Te3 K4 Te6 172.37(10) 12_656 11_666 ?
Te5 K4 Te6 77.60(6) 11_666 11_666 ?
In1 K4 Te6 126.25(9) 12_656 11_666 ?
Te1 K4 Te1 88.82(7) . 12_656 ?
Te3 K4 Te1 78.62(6) 12_656 12_656 ?
Te5 K4 Te1 163.73(10) 11_666 12_656 ?
In1 K4 Te1 44.35(4) 12_656 12_656 ?
Te6 K4 Te1 94.53(8) 11_666 12_656 ?
Te1 K4 Te2 162.85(9) . 12_656 ?
Te3 K4 Te2 73.42(6) 12_656 12_656 ?
Te5 K4 Te2 93.35(7) 11_666 12_656 ?
In1 K4 Te2 44.28(4) 12_656 12_656 ?
Te6 K4 Te2 101.62(8) 11_666 12_656 ?
Te1 K4 Te2 74.10(6) 12_656 12_656 ?
Te1 K4 K2 138.70(10) . 3_545 ?
Te3 K4 K2 117.51(10) 12_656 3_545 ?
Te5 K4 K2 54.72(7) 11_666 3_545 ?
In1 K4 K2 96.10(9) 12_656 3_545 ?
Te6 K4 K2 61.33(8) 11_666 3_545 ?
Te1 K4 K2 109.01(9) 12_656 3_545 ?
Te2 K4 K2 52.32(7) 12_656 3_545 ?
Te1 K4 K3 54.00(4) . . ?
Te3 K4 K3 121.98(8) 12_656 . ?
Te5 K4 K3 127.55(8) 11_666 . ?
In1 K4 K3 97.03(7) 12_656 . ?
Te6 K4 K3 54.19(5) 11_666 . ?
Te1 K4 K3 52.73(4) 12_656 . ?
Te2 K4 K3 113.70(8) 12_656 . ?
K2 K4 K3 107.80(9) 3_545 . ?
Te1 K4 K1 56.01(7) . . ?
Te3 K4 K1 54.12(7) 12_656 . ?
Te5 K4 K1 91.64(9) 11_666 . ?
In1 K4 K1 96.36(9) 12_656 . ?
Te6 K4 K1 131.83(10) 11_666 . ?
Te1 K4 K1 104.07(9) 12_656 . ?
Te2 K4 K1 126.02(10) 12_656 . ?
K2 K4 K1 143.18(11) 3_545 . ?
K3 K4 K1 104.85(8) . . ?
Te1 K4 K5 52.00(6) . 12_656 ?
Te3 K4 K5 63.53(7) 12_656 12_656 ?
Te5 K4 K5 146.58(10) 11_666 12_656 ?
In1 K4 K5 69.00(7) 12_656 12_656 ?
Te6 K4 K5 114.50(9) 11_666 12_656 ?
Te1 K4 K5 49.69(6) 12_656 12_656 ?
Te2 K4 K5 112.93(8) 12_656 12_656 ?
K2 K4 K5 158.70(11) 3_545 12_656 ?
K3 K4 K5 61.21(6) . 12_656 ?
K1 K4 K5 56.53(8) . 12_656 ?
Te1 K4 K5 114.26(8) . 2_655 ?
Te3 K4 K5 113.25(9) 12_656 2_655 ?
Te5 K4 K5 114.20(8) 11_666 2_655 ?
In1 K4 K5 67.08(7) 12_656 2_655 ?
Te6 K4 K5 59.26(6) 11_666 2_655 ?
Te1 K4 K5 50.14(6) 12_656 2_655 ?
Te2 K4 K5 55.51(6) 12_656 2_655 ?
K2 K4 K5 61.33(8) 3_545 2_655 ?
K3 K4 K5 60.28(6) . 2_655 ?
K1 K4 K5 154.15(10) . 2_655 ?
K5 K4 K5 98.05(8) 12_656 2_655 ?
O4 K5 O2 74.8(5) . 11_666 ?
O4 K5 Te1 83.8(4) . . ?
O2 K5 Te1 140.8(4) 11_666 . ?
O4 K5 Te1 136.5(4) . 11_666 ?
O2 K5 Te1 85.1(4) 11_666 11_666 ?
Te1 K5 Te1 88.70(8) . 11_666 ?
O4 K5 Te4 72.9(4) . 11_666 ?
O2 K5 Te4 100.9(4) 11_666 11_666 ?
Te1 K5 Te4 103.54(9) . 11_666 ?
Te1 K5 Te4 149.95(12) 11_666 11_666 ?
O4 K5 Te2 121.5(4) . 11_666 ?
O2 K5 Te2 56.0(3) 11_666 11_666 ?
Te1 K5 Te2 154.66(11) . 11_666 ?
Te1 K5 Te2 72.42(6) 11_666 11_666 ?
Te4 K5 Te2 86.50(8) 11_666 11_666 ?
O4 K5 K7 43.1(4) . . ?
O2 K5 K7 116.3(4) 11_666 . ?
Te1 K5 K7 57.97(8) . . ?
Te1 K5 K7 146.19(12) 11_666 . ?
Te4 K5 K7 55.84(8) 11_666 . ?
Te2 K5 K7 140.92(11) 11_666 . ?
O4 K5 K1 86.4(4) . 11_666 ?
O2 K5 K1 39.6(4) 11_666 11_666 ?
Te1 K5 K1 107.89(10) . 11_666 ?
Te1 K5 K1 55.42(8) 11_666 11_666 ?
Te4 K5 K1 139.99(11) 11_666 11_666 ?
Te2 K5 K1 75.54(8) 11_666 11_666 ?
K7 K5 K1 125.49(13) . 11_666 ?
O4 K5 K2 119.2(4) . 11_666 ?
O2 K5 K2 95.4(4) 11_666 11_666 ?
Te1 K5 K2 123.78(12) . 11_666 ?
Te1 K5 K2 100.50(10) 11_666 11_666 ?
Te4 K5 K2 49.88(7) 11_666 11_666 ?
Te2 K5 K2 47.43(7) 11_666 11_666 ?
K7 K5 K2 102.92(11) . 11_666 ?
K1 K5 K2 122.96(11) 11_666 11_666 ?
O4 K5 K3 134.1(4) . . ?
O2 K5 K3 135.4(4) 11_666 . ?
Te1 K5 K3 50.69(5) . . ?
Te1 K5 K3 50.35(5) 11_666 . ?
Te4 K5 K3 118.56(10) 11_666 . ?
Te2 K5 K3 104.04(8) 11_666 . ?
K7 K5 K3 103.31(10) . . ?
K1 K5 K3 100.56(9) 11_666 . ?
K2 K5 K3 94.92(9) 11_666 . ?
O4 K5 K4 95.2(4) . 11_666 ?
O2 K5 K4 96.4(4) 11_666 11_666 ?
Te1 K5 K4 52.85(6) . 11_666 ?
Te1 K5 K4 48.66(6) 11_666 11_666 ?
Te4 K5 K4 155.33(10) 11_666 11_666 ?
Te2 K5 K4 117.89(9) 11_666 11_666 ?
K7 K5 K4 100.62(10) . 11_666 ?
K1 K5 K4 57.35(8) 11_666 11_666 ?
K2 K5 K4 145.52(11) 11_666 11_666 ?
K3 K5 K4 55.03(5) . 11_666 ?
O4 K5 K4 170.1(4) . 2_655 ?
O2 K5 K4 102.5(3) 11_666 2_655 ?
Te1 K5 K4 103.51(9) . 2_655 ?
Te1 K5 K4 51.42(6) 11_666 2_655 ?
Te4 K5 K4 98.69(9) 11_666 2_655 ?
Te2 K5 K4 51.49(6) 11_666 2_655 ?
K7 K5 K4 136.02(12) . 2_655 ?
K1 K5 K4 97.43(9) 11_666 2_655 ?
K2 K5 K4 51.21(7) 11_666 2_655 ?
K3 K5 K4 54.29(6) . 2_655 ?
K4 K5 K4 94.54(8) 11_666 2_655 ?
O1 K6 O1 73.7(5) 9_665 . ?
O1 K6 Te4 88.16(15) 9_665 15_665 ?
O1 K6 Te4 88.16(15) . 15_665 ?
O1 K6 Te4 88.16(15) 9_665 . ?
O1 K6 Te4 88.16(15) . . ?
Te4 K6 Te4 175.4(4) 15_665 . ?
O1 K6 Te2 179.3(3) 9_665 10 ?
O1 K6 Te2 105.6(2) . 10 ?
Te4 K6 Te2 91.82(14) 15_665 10 ?
Te4 K6 Te2 91.82(14) . 10 ?
O1 K6 Te2 105.6(2) 9_665 . ?
O1 K6 Te2 179.3(3) . . ?
Te4 K6 Te2 91.82(14) 15_665 . ?
Te4 K6 Te2 91.82(14) . . ?
Te2 K6 Te2 75.1(2) 10 . ?
O1 K6 K2 128.88(12) 9_665 15_665 ?
O1 K6 K2 128.88(12) . 15_665 ?
Te4 K6 K2 53.99(10) 15_665 15_665 ?
Te4 K6 K2 130.6(3) . 15_665 ?
Te2 K6 K2 51.53(13) 10 15_665 ?
Te2 K6 K2 51.53(13) . 15_665 ?
O1 K6 K2 128.88(12) 9_665 . ?
O1 K6 K2 128.88(12) . . ?
Te4 K6 K2 130.6(3) 15_665 . ?
Te4 K6 K2 53.99(10) . . ?
Te2 K6 K2 51.53(13) 10 . ?
Te2 K6 K2 51.53(13) . . ?
K2 K6 K2 76.6(2) 15_665 . ?
O1 K6 K5 69.34(16) 9_665 5_655 ?
O1 K6 K5 124.3(2) . 5_655 ?
Te4 K6 K5 51.17(5) 15_665 5_655 ?
Te4 K6 K5 129.61(6) . 5_655 ?
Te2 K6 K5 111.2(2) 10 5_655 ?
Te2 K6 K5 55.31(7) . 5_655 ?
K2 K6 K5 60.31(9) 15_665 5_655 ?
K2 K6 K5 106.82(19) . 5_655 ?
O1 K6 K5 69.34(16) 9_665 12_656 ?
O1 K6 K5 124.3(2) . 12_656 ?
Te4 K6 K5 129.61(6) 15_665 12_656 ?
Te4 K6 K5 51.17(5) . 12_656 ?
Te2 K6 K5 111.2(2) 10 12_656 ?
Te2 K6 K5 55.31(7) . 12_656 ?
K2 K6 K5 106.82(19) 15_665 12_656 ?
K2 K6 K5 60.31(9) . 12_656 ?
K5 K6 K5 78.52(9) 5_655 12_656 ?
O1 K6 K5 124.3(2) 9_665 14_765 ?
O1 K6 K5 69.34(16) . 14_765 ?
Te4 K6 K5 51.17(5) 15_665 14_765 ?
Te4 K6 K5 129.61(6) . 14_765 ?
Te2 K6 K5 55.31(7) 10 14_765 ?
Te2 K6 K5 111.2(2) . 14_765 ?
K2 K6 K5 60.31(9) 15_665 14_765 ?
K2 K6 K5 106.82(19) . 14_765 ?
K5 K6 K5 99.47(10) 5_655 14_765 ?
K5 K6 K5 164.9(3) 12_656 14_765 ?
O1 K6 K5 124.3(2) 9_665 3_544 ?
O1 K6 K5 69.34(16) . 3_544 ?
Te4 K6 K5 129.61(6) 15_665 3_544 ?
Te4 K6 K5 51.17(5) . 3_544 ?
Te2 K6 K5 55.31(7) 10 3_544 ?
Te2 K6 K5 111.2(2) . 3_544 ?
K2 K6 K5 106.82(19) 15_665 3_544 ?
K2 K6 K5 60.31(9) . 3_544 ?
K5 K6 K5 164.9(3) 5_655 3_544 ?
K5 K6 K5 99.47(10) 12_656 3_544 ?
K5 K6 K5 78.52(9) 14_765 3_544 ?
O4 K7 O3 158.2(6) . . ?
O4 K7 Te4 75.8(4) . 13_666 ?
O3 K7 Te4 120.6(3) . 13_666 ?
O4 K7 Te4 75.8(4) . 11_666 ?
O3 K7 Te4 120.6(3) . 11_666 ?
Te4 K7 Te4 74.84(10) 13_666 11_666 ?
O4 K7 Te1 83.5(4) . . ?
O3 K7 Te1 79.3(3) . . ?
Te4 K7 Te1 159.33(18) 13_666 . ?
Te4 K7 Te1 100.93(5) 11_666 . ?
O4 K7 Te1 83.5(4) . 15_665 ?
O3 K7 Te1 79.3(3) . 15_665 ?
Te4 K7 Te1 100.93(5) 13_666 15_665 ?
Te4 K7 Te1 159.33(18) 11_666 15_665 ?
Te1 K7 Te1 75.74(9) . 15_665 ?
O4 K7 K5 47.34(10) . . ?
O3 K7 K5 126.73(17) . . ?
Te4 K7 K5 109.93(14) 13_666 . ?
Te4 K7 K5 56.83(7) 11_666 . ?
Te1 K7 K5 53.84(7) . . ?
Te1 K7 K5 107.88(14) 15_665 . ?
O4 K7 K5 47.34(10) . 15_665 ?
O3 K7 K5 126.73(17) . 15_665 ?
Te4 K7 K5 56.83(7) 13_666 15_665 ?
Te4 K7 K5 109.93(14) 11_666 15_665 ?
Te1 K7 K5 107.88(14) . 15_665 ?
Te1 K7 K5 53.84(7) 15_665 15_665 ?
K5 K7 K5 93.89(17) . 15_665 ?
O4 K7 In1 65.8(5) . . ?
O3 K7 In1 92.3(4) . . ?
Te4 K7 In1 126.08(12) 13_666 . ?
Te4 K7 In1 126.08(12) 11_666 . ?
Te1 K7 In1 40.63(5) . . ?
Te1 K7 In1 40.63(5) 15_665 . ?
K5 K7 In1 69.30(9) . . ?
K5 K7 In1 69.30(9) 15_665 . ?
O4 K7 K1 121.7(5) . . ?
O3 K7 K1 36.4(3) . . ?
Te4 K7 K1 140.48(8) 13_666 . ?
Te4 K7 K1 140.48(8) 11_666 . ?
Te1 K7 K1 52.75(7) . . ?
Te1 K7 K1 52.75(7) 15_665 . ?
K5 K7 K1 106.58(10) . . ?
K5 K7 K1 106.58(10) 15_665 . ?
In1 K7 K1 55.89(8) . . ?
O4 K7 K7 111.3(5) . 10_556 ?
O3 K7 K7 90.5(3) . 10_556 ?
Te4 K7 K7 52.05(7) 13_666 10_556 ?
Te4 K7 K7 52.05(7) 11_666 10_556 ?
Te1 K7 K7 140.26(5) . 10_556 ?
Te1 K7 K7 140.26(6) 15_665 10_556 ?
K5 K7 K7 108.88(8) . 10_556 ?
K5 K7 K7 108.88(8) 15_665 10_556 ?
In1 K7 K7 177.11(8) . 10_556 ?
K1 K7 K7 126.99(9) . 10_556 ?
K6 O1 K6 106.3(5) . 9_665 ?
K1 O2 K5 93.1(4) . 5_655 ?
K1 O2 K5 93.1(4) . 12_656 ?
K5 O2 K5 152.3(7) 5_655 12_656 ?
K1 O3 K7 102.0(6) . . ?
K7 O4 K5 89.6(4) . . ?
K7 O4 K5 89.6(4) . 15_665 ?
K5 O4 K5 167.0(9) . 15_665 ?

loop_
_geom_bond_atom_site_label_1
_geom_bond_atom_site_label_2
_geom_bond_distance
_geom_bond_site_symmetry_2
_geom_bond_publ_flag
In1 Te1 2.7719(12) 15_665 ?
In1 Te1 2.7719(12) . ?
In1 Te3 2.7974(19) . ?
In1 Te2 2.8088(19) . ?
In2 Te4 2.7065(18) . ?
In2 Te5 2.7353(19) . ?
In2 Te6 2.8596(13) . ?
In2 Te6 2.8596(13) 9_655 ?
Te1 K4 3.489(3) . ?
Te2 K2 3.427(3) 15_665 ?
Te2 K2 3.427(3) . ?
Te4 K2 3.503(5) . ?
Te5 K2 3.475(5) 9_655 ?
Te6 In2 2.8596(13) 9_655 ?
K1 O2 2.661(19) . ?
K1 O3 2.675(18) . ?
K2 Te2 3.427(3) 10 ?
K2 Te5 3.475(5) 9_655 ?
K5 O4 3.018(5) . ?
K5 O2 3.067(6) 11_666 ?
K6 O1 2.975(12) 9_665 ?
K6 O1 2.976(12) . ?
K7 O4 2.80(2) . ?
K7 O3 2.987(19) . ?
O1 K6 2.976(12) 9_665 ?
O2 K5 3.067(6) 5_655 ?
O2 K5 3.067(6) 12_656 ?
O4 K5 3.018(5) 15_665 ?
